data_1534758
loop_
_publ_author_name
'Lukachuk, M.'
'Zaremba, V.I.'
'Poettgen, R.'

_publ_section_title
;
 Synthesis and Crystal Structures of RERhIn (RE = Sm, Tb, Ho, Er, Tm, Yb,
 Lu)
;
_journal_name_full Intermetallics
_journal_page_first 581
_journal_page_last 587
_journal_volume 11
_journal_year 2003
_chemical_formula_sum 'Er In Rh'
_chemical_name_systematic 'Er Rh In'
_space_group_IT_number 189
_symmetry_space_group_name_Hall 'P -6 -2'
_symmetry_space_group_name_H-M 'P -6 2 m'
_cell_angle_alpha 90
_cell_angle_beta 90
_cell_angle_gamma 120
_cell_formula_units_Z 3
_cell_length_a 7.465
_cell_length_b 7.465
_cell_length_c 3.8401
_cell_volume 185.324
_citation_journal_id_ASTM IERME5
_cod_data_source_file Lukachuk_IERME5_2003_919.cif
_cod_data_source_block Er1In1Rh1
_cod_original_cell_volume 185.3245
_cod_original_formula_sum 'Er1 In1 Rh1'
_cod_database_code 1534758

loop_
_symmetry_equiv_pos_as_xyz
x,y,z
-x+y,-x,-z
-y,x-y,z
x,y,-z
-x+y,-x,z
-y,x-y,-z
y,x,z
x-y,-y,-z
-x,-x+y,z
y,x,-z
x-y,-y,z
-x,-x+y,-z

loop_
_atom_site_label
_atom_site_type_symbol
_atom_site_fract_x
_atom_site_fract_y
_atom_site_fract_z
_atom_site_occupancy
_atom_site_U_iso_or_equiv
Er1 Er 0.59458 0 0.5 1 0.0
In1 In 0.25803 0 0 1 0.0
Rh2 Rh 0.3333 0.6667 0 1 0.0
Rh1 Rh 0 0 0.5 1 0.0
